data_7233617
loop_
_publ_author_name
'Huabin Zhang'
'Xiaochen Shan'
'Zuju Ma'
'Liujiang Zhou'
'Mingjian Zhang'
'Ping Lin'
'Shengmin Hu'
'En Ma'
'Renfu Li'
'Shaowu Du'

_publ_section_title
;
 A highly luminescent chameleon: fine-tuned emission trajectory and
 controllable energy transfer
;
_journal_name_full 'Journal of Materials Chemistry C'
_journal_page_first 1367
_journal_page_last 1371
_journal_paper_doi 10.1039/C3TC31624F
_journal_volume 2
_journal_year 2014
_chemical_formula_moiety 'C31 H27 Gd O8 S2'
_chemical_formula_sum 'C31 H27 Gd N0 O8 S2'
_chemical_formula_weight 748.90
_space_group_IT_number 15
_space_group_name_Hall '-C 2yc'
_space_group_name_H-M_alt 'C 1 2/c 1'
_symmetry_cell_setting monoclinic
_symmetry_space_group_name_Hall '-C 2yc'
_symmetry_space_group_name_H-M 'C 1 2/c 1'
_atom_sites_solution_hydrogens geom
_atom_sites_solution_primary direct
_atom_sites_solution_secondary difmap
_cell_angle_alpha 90.00
_cell_angle_beta 107.061(4)
_cell_angle_gamma 90.00
_cell_formula_units_Z 8
_cell_length_a 33.226(7)
_cell_length_b 10.372(2)
_cell_length_c 27.776(6)
_cell_measurement_reflns_used 11109
_cell_measurement_temperature 293(2)
_cell_measurement_theta_max 27.4758
_cell_measurement_theta_min 3.0019
_cell_volume 9151(3)
_computing_structure_refinement 'SHELXL-97 (Sheldrick, 1997)'
_computing_structure_solution 'SHELXS-97 (Sheldrick, 1990)'
_diffrn_ambient_temperature 293(2)
_diffrn_detector_area_resol_mean 14.6306
_diffrn_measured_fraction_theta_full 0.983
_diffrn_measured_fraction_theta_max 0.983
_diffrn_measurement_device_type
;
Mercury70 (2x2 bin mode)
;
_diffrn_measurement_method CCD_Profile_fitting
_diffrn_radiation_monochromator graphite
_diffrn_radiation_source 'fine-focus sealed tube'
_diffrn_radiation_type MoK\a
_diffrn_radiation_wavelength 0.71073
_diffrn_reflns_av_R_equivalents 0.0285
_diffrn_reflns_av_sigmaI/netI 0.0328
_diffrn_reflns_limit_h_max 39
_diffrn_reflns_limit_h_min -43
_diffrn_reflns_limit_k_max 13
_diffrn_reflns_limit_k_min -13
_diffrn_reflns_limit_l_max 36
_diffrn_reflns_limit_l_min -35
_diffrn_reflns_number 34389
_diffrn_reflns_theta_full 27.48
_diffrn_reflns_theta_max 27.48
_diffrn_reflns_theta_min 2.57
_exptl_absorpt_coefficient_mu 1.573
_exptl_absorpt_correction_T_max 1.0000
_exptl_absorpt_correction_T_min 0.8118
_exptl_absorpt_correction_type multi-scan
_exptl_crystal_colour White
_exptl_crystal_density_diffrn 1.087
_exptl_crystal_density_method 'not measured'
_exptl_crystal_description Prism
_exptl_crystal_F_000 2984
_exptl_crystal_size_max 0.4000
_exptl_crystal_size_mid 0.3000
_exptl_crystal_size_min 0.2000
_refine_diff_density_max 1.612
_refine_diff_density_min -1.112
_refine_diff_density_rms 0.097
_refine_ls_extinction_method none
_refine_ls_goodness_of_fit_ref 1.092
_refine_ls_hydrogen_treatment mixed
_refine_ls_matrix_type full
_refine_ls_number_parameters 423
_refine_ls_number_reflns 10336
_refine_ls_number_restraints 399
_refine_ls_restrained_S_all 1.117
_refine_ls_R_factor_all 0.0466
_refine_ls_R_factor_gt 0.0398
_refine_ls_shift/su_max 0.005
_refine_ls_shift/su_mean 0.000
_refine_ls_structure_factor_coef Fsqd
_refine_ls_weighting_details 'calc w=1/[\s^2^(Fo^2^)+(0.0000P)^2^+60.0000P] where P=(Fo^2^+2Fc^2^)/3'
_refine_ls_weighting_scheme calc
_refine_ls_wR_factor_gt 0.0851
_refine_ls_wR_factor_ref 0.0878
_reflns_number_gt 8742
_reflns_number_total 10336
_reflns_threshold_expression >2sigma(I)
_cod_data_source_file 1000002.cif
_cod_data_source_block PCOD1000002
_cod_depositor_comments
;
The following automatic conversions were performed:

data item '_exptl_absorpt_correction_type' value 'Multi-scan' was
changed to 'multi-scan' in accordance with the built-in table derived
from the CIF Core dictionary named 'cif_core.dic' version 2.4.5 last
updated on 2014-11-21.

Automatic conversion script
Id: cif_fix_values 6909 2019-04-08 15:41:33Z antanas 
;
_cod_original_sg_symbol_Hall '-C 2yc '
_cod_original_sg_symbol_H-M 'C 2/c'
_cod_database_code 7233617

loop_
_symmetry_equiv_pos_as_xyz
'x, y, z'
'-x, y, -z+1/2'
'x+1/2, y+1/2, z'
'-x+1/2, y+1/2, -z+1/2'
'-x, -y, -z'
'x, -y, z-1/2'
'-x+1/2, -y+1/2, -z'
'x+1/2, -y+1/2, z-1/2'

loop_
_atom_site_label
_atom_site_type_symbol
_atom_site_fract_x
_atom_site_fract_y
_atom_site_fract_z
_atom_site_U_iso_or_equiv
_atom_site_adp_type
_atom_site_occupancy
_atom_site_symmetry_multiplicity
_atom_site_calc_flag
_atom_site_refinement_flags
_atom_site_disorder_assembly
_atom_site_disorder_group
Gd1 Gd 0.555626(5) 0.105065(18) 0.009306(7) 0.02999(6) Uani 1 1 d . . .
O1 O 0.12027(10) 0.6462(3) 0.07913(13) 0.0624(10) Uani 1 1 d . . .
O2 O 0.12574(10) 0.4974(5) 0.02601(13) 0.0782(13) Uani 1 1 d . . .
O3 O 0.44253(9) 0.9455(3) 0.42982(11) 0.0504(8) Uani 1 1 d . . .
O4 O 0.49621(9) 0.8049(3) 0.44910(10) 0.0467(7) Uani 1 1 d . . .
O5 O 0.47569(9) 0.0750(3) 0.03662(11) 0.0466(7) Uani 1 1 d . . .
O6 O 0.52577(9) 0.2182(3) 0.06531(11) 0.0465(7) Uani 1 1 d . . .
C1 C 0.14146(13) 0.5641(5) 0.06465(18) 0.0528(12) Uani 1 1 d . . .
C2 C 0.18707(7) 0.5426(4) 0.09458(15) 0.0644(15) Uani 1 1 d GU . .
C3 C 0.20816(10) 0.6413(4) 0.12569(17) 0.125(3) Uani 1 1 d GU . .
H3A H 0.1937 0.7153 0.1298 0.150 Uiso 1 1 calc R . .
C4 C 0.25086(10) 0.6295(4) 0.15067(17) 0.123(3) Uani 1 1 d GU . .
H4A H 0.2650 0.6956 0.1715 0.148 Uiso 1 1 calc R . .
C5 C 0.27248(7) 0.5190(4) 0.14453(15) 0.0667(16) Uani 1 1 d GU . .
C6 C 0.25139(11) 0.4202(4) 0.11341(17) 0.121(3) Uani 1 1 d GU . .
H6A H 0.2659 0.3462 0.1093 0.145 Uiso 1 1 calc R . .
C7 C 0.20869(10) 0.4320(4) 0.08844(17) 0.120(3) Uani 1 1 d GU . .
H7A H 0.1946 0.3659 0.0676 0.144 Uiso 1 1 calc R . .
C8 C 0.31926(13) 0.5118(5) 0.16897(17) 0.0558(13) Uani 1 1 d . . .
C9 C 0.33799(13) 0.5741(5) 0.21456(17) 0.0573(14) Uani 1 1 d . . .
H9A H 0.3212 0.6204 0.2299 0.069 Uiso 1 1 calc R . .
C10 C 0.38106(13) 0.5687(5) 0.23753(16) 0.0484(12) Uani 1 1 d . . .
C11 C 0.40587(13) 0.5005(5) 0.21355(16) 0.0506(12) Uani 1 1 d . . .
H11A H 0.4348 0.4967 0.2284 0.061 Uiso 1 1 calc R . .
C12 C 0.38812(13) 0.4377(5) 0.16770(16) 0.0488(11) Uani 1 1 d . . .
C13 C 0.34466(13) 0.4436(5) 0.14642(17) 0.0555(13) Uani 1 1 d . . .
H13A H 0.3324 0.4006 0.1163 0.067 Uiso 1 1 calc R . .
C14 C 0.40090(13) 0.6358(5) 0.28623(16) 0.0497(12) Uani 1 1 d . . .
C15 C 0.38245(15) 0.7428(6) 0.30030(19) 0.0756(19) Uani 1 1 d . . .
H15A H 0.3567 0.7715 0.2795 0.091 Uiso 1 1 calc R . .
C16 C 0.40113(15) 0.8088(6) 0.34448(19) 0.0698(17) Uani 1 1 d . . .
H16A H 0.3876 0.8796 0.3532 0.084 Uiso 1 1 calc R . .
C17 C 0.43971(13) 0.7700(4) 0.37563(15) 0.0426(10) Uani 1 1 d . . .
C18 C 0.45831(13) 0.6634(5) 0.36242(16) 0.0507(12) Uani 1 1 d . . .
H18A H 0.4841 0.6351 0.3833 0.061 Uiso 1 1 calc R . .
C19 C 0.43912(13) 0.5971(5) 0.31826(16) 0.0522(12) Uani 1 1 d . . .
H19A H 0.4523 0.5248 0.3101 0.063 Uiso 1 1 calc R . .
C20 C 0.46104(13) 0.8463(4) 0.42220(15) 0.0424(10) Uani 1 1 d . . .
C21 C 0.41500(13) 0.3669(5) 0.14230(16) 0.0476(11) Uani 1 1 d . . .
C22 C 0.45499(13) 0.4113(5) 0.14443(18) 0.0545(13) Uani 1 1 d . . .
H22A H 0.4656 0.4849 0.1630 0.065 Uiso 1 1 calc R . .
C23 C 0.47918(13) 0.3469(5) 0.11920(18) 0.0512(12) Uani 1 1 d . . .
H23A H 0.5058 0.3778 0.1209 0.061 Uiso 1 1 calc R . .
C24 C 0.46428(12) 0.2373(4) 0.09152(15) 0.0394(9) Uani 1 1 d . . .
C25 C 0.42473(14) 0.1928(5) 0.08937(18) 0.0523(12) Uani 1 1 d . . .
H25A H 0.4143 0.1192 0.0707 0.063 Uiso 1 1 calc R . .
C26 C 0.40032(14) 0.2562(5) 0.11467(19) 0.0567(13) Uani 1 1 d . . .
H26A H 0.3738 0.2243 0.1131 0.068 Uiso 1 1 calc R . .
C27 C 0.49038(13) 0.1725(4) 0.06282(14) 0.0381(9) Uani 1 1 d . . .
O7 O 0.57566(12) 0.3282(3) 0.00410(15) 0.0697(10) Uani 1 1 d DU . .
O8 O 0.57969(14) 0.1255(4) -0.06392(15) 0.0822(12) Uani 1 1 d DU . .
S1 S 0.57133(13) 0.4453(3) 0.03507(15) 0.1134(15) Uani 0.614(5) 1 d PDU A 1
C28 C 0.6025(4) 0.5708(13) 0.0208(6) 0.155(6) Uani 0.614(5) 1 d PDU A 1
H28A H 0.6317 0.5492 0.0340 0.232 Uiso 0.614(5) 1 calc PR A 1
H28B H 0.5970 0.6499 0.0357 0.232 Uiso 0.614(5) 1 calc PR A 1
H28C H 0.5955 0.5811 -0.0151 0.232 Uiso 0.614(5) 1 calc PR A 1
C29 C 0.5188(3) 0.5034(14) 0.0060(6) 0.129(4) Uani 0.614(5) 1 d PDU . 1
H29A H 0.5306 0.4392 0.0310 0.193 Uiso 0.614(5) 1 calc PR A 1
H29B H 0.5275 0.5875 0.0195 0.193 Uiso 0.614(5) 1 calc PR A 1
H29C H 0.5283 0.4891 -0.0230 0.193 Uiso 0.614(5) 1 calc PR A 1
S1B S 0.6124(2) 0.4073(7) 0.0306(3) 0.142(3) Uani 0.386(5) 1 d PDU A 2
C28B C 0.6101(7) 0.4411(18) 0.0926(5) 0.118(6) Uani 0.386(5) 1 d PDU A 2
H28D H 0.6147 0.3631 0.1121 0.177 Uiso 0.386(5) 1 calc PR A 2
H28E H 0.5830 0.4758 0.0910 0.177 Uiso 0.386(5) 1 calc PR A 2
H28F H 0.6316 0.5027 0.1083 0.177 Uiso 0.386(5) 1 calc PR A 2
C29B C 0.5917(10) 0.5511(18) -0.0025(8) 0.165(9) Uani 0.386(5) 1 d PDU A 2
H29D H 0.5884 0.5397 -0.0377 0.247 Uiso 0.386(5) 1 calc PR A 2
H29E H 0.6106 0.6214 0.0102 0.247 Uiso 0.386(5) 1 calc PR A 2
H29F H 0.5648 0.5697 0.0022 0.247 Uiso 0.386(5) 1 calc PR A 2
S2 S 0.5717(3) 0.2079(9) -0.1090(3) 0.135(3) Uani 0.509(9) 1 d PDU A 1
C30 C 0.6259(6) 0.202(3) -0.1194(9) 0.172(7) Uani 0.509(9) 1 d PDU A 1
H30A H 0.6466 0.2358 -0.0902 0.258 Uiso 0.509(9) 1 calc PR A 1
H30B H 0.6257 0.2530 -0.1483 0.258 Uiso 0.509(9) 1 calc PR A 1
H30C H 0.6328 0.1144 -0.1248 0.258 Uiso 0.509(9) 1 calc PR A 1
C31 C 0.5423(7) 0.130(2) -0.1605(7) 0.190(8) Uani 0.509(9) 1 d PDU A 1
H31A H 0.5132 0.1353 -0.1617 0.285 Uiso 0.509(9) 1 calc PR A 1
H31B H 0.5508 0.0418 -0.1591 0.285 Uiso 0.509(9) 1 calc PR A 1
H31C H 0.5462 0.1702 -0.1900 0.285 Uiso 0.509(9) 1 calc PR A 1
S2B S 0.5916(3) 0.2380(7) -0.0899(3) 0.131(2) Uani 0.491(9) 1 d PDU A 2
C30B C 0.5949(8) 0.168(2) -0.1472(5) 0.155(6) Uani 0.491(9) 1 d PDU A 2
H30D H 0.5677 0.1361 -0.1661 0.232 Uiso 0.491(9) 1 calc PR A 2
H30E H 0.6147 0.0976 -0.1397 0.232 Uiso 0.491(9) 1 calc PR A 2
H30F H 0.6042 0.2315 -0.1666 0.232 Uiso 0.491(9) 1 calc PR A 2
C31B C 0.6445(4) 0.282(2) -0.0591(7) 0.175(7) Uani 0.491(9) 1 d PDU A 2
H31D H 0.6460 0.3232 -0.0276 0.262 Uiso 0.491(9) 1 calc PR A 2
H31E H 0.6541 0.3412 -0.0800 0.262 Uiso 0.491(9) 1 calc PR A 2
H31F H 0.6619 0.2067 -0.0531 0.262 Uiso 0.491(9) 1 calc PR A 2

loop_
_atom_site_aniso_label
_atom_site_aniso_U_11
_atom_site_aniso_U_22
_atom_site_aniso_U_33
_atom_site_aniso_U_23
_atom_site_aniso_U_13
_atom_site_aniso_U_12
Gd1 0.02248(9) 0.03584(10) 0.02975(9) 0.00075(8) 0.00470(7) 0.00258(7)
O1 0.0318(17) 0.066(2) 0.077(2) -0.0149(19) -0.0030(16) 0.0061(15)
O2 0.0312(17) 0.133(4) 0.060(2) -0.033(2) -0.0031(15) 0.011(2)
O3 0.0436(17) 0.0513(18) 0.0452(16) -0.0211(14) -0.0044(13) 0.0049(14)
O4 0.0352(15) 0.0511(18) 0.0429(16) -0.0144(14) -0.0054(12) -0.0012(13)
O5 0.0497(18) 0.0477(18) 0.0412(15) -0.0149(13) 0.0117(13) 0.0028(14)
O6 0.0376(16) 0.0526(18) 0.0547(18) -0.0110(15) 0.0220(14) 0.0010(14)
C1 0.026(2) 0.075(3) 0.053(3) -0.006(2) 0.0053(19) -0.001(2)
C2 0.027(2) 0.096(4) 0.061(3) -0.028(3) -0.001(2) 0.009(2)
C3 0.043(3) 0.169(6) 0.132(5) -0.084(5) -0.022(3) 0.033(4)
C4 0.047(3) 0.165(6) 0.125(5) -0.093(4) -0.027(3) 0.033(4)
C5 0.027(2) 0.102(4) 0.059(3) -0.043(3) -0.006(2) 0.014(2)
C6 0.047(3) 0.163(6) 0.128(5) -0.085(5) -0.015(3) 0.031(4)
C7 0.047(3) 0.161(6) 0.123(5) -0.083(5) -0.018(3) 0.022(4)
C8 0.025(2) 0.084(4) 0.050(3) -0.031(2) -0.0006(18) 0.007(2)
C9 0.031(2) 0.085(4) 0.049(3) -0.033(2) 0.0010(19) 0.011(2)
C10 0.029(2) 0.069(3) 0.042(2) -0.025(2) 0.0010(17) 0.008(2)
C11 0.024(2) 0.073(3) 0.049(2) -0.024(2) 0.0003(17) 0.007(2)
C12 0.028(2) 0.069(3) 0.046(2) -0.024(2) 0.0057(18) 0.006(2)
C13 0.030(2) 0.081(4) 0.049(3) -0.033(2) 0.0007(19) 0.005(2)
C14 0.031(2) 0.069(3) 0.042(2) -0.022(2) -0.0012(17) 0.008(2)
C15 0.042(3) 0.101(4) 0.063(3) -0.043(3) -0.019(2) 0.031(3)
C16 0.046(3) 0.085(4) 0.062(3) -0.039(3) -0.011(2) 0.025(3)
C17 0.031(2) 0.050(2) 0.040(2) -0.0146(19) -0.0001(17) -0.0004(18)
C18 0.035(2) 0.063(3) 0.043(2) -0.014(2) -0.0074(18) 0.011(2)
C19 0.039(2) 0.059(3) 0.048(2) -0.018(2) -0.0026(19) 0.015(2)
C20 0.034(2) 0.047(2) 0.040(2) -0.0099(18) 0.0018(17) -0.0063(18)
C21 0.030(2) 0.067(3) 0.044(2) -0.023(2) 0.0088(18) 0.005(2)
C22 0.034(2) 0.064(3) 0.065(3) -0.033(2) 0.013(2) -0.003(2)
C23 0.030(2) 0.062(3) 0.063(3) -0.025(2) 0.016(2) -0.006(2)
C24 0.032(2) 0.044(2) 0.042(2) -0.0108(18) 0.0099(17) 0.0024(17)
C25 0.039(2) 0.056(3) 0.062(3) -0.030(2) 0.016(2) -0.007(2)
C26 0.037(2) 0.069(3) 0.068(3) -0.029(3) 0.021(2) -0.008(2)
C27 0.035(2) 0.043(2) 0.035(2) -0.0018(17) 0.0095(16) 0.0071(18)
O7 0.071(2) 0.048(2) 0.090(3) 0.0028(19) 0.024(2) -0.0146(18)
O8 0.111(3) 0.082(3) 0.077(3) 0.018(2) 0.065(2) 0.008(2)
S1 0.118(3) 0.0600(17) 0.141(3) -0.0115(18) 0.006(2) -0.0041(17)
C28 0.161(12) 0.094(9) 0.171(12) -0.003(9) -0.010(10) -0.069(8)
C29 0.136(9) 0.092(7) 0.140(8) 0.008(7) 0.012(8) 0.004(8)
S1B 0.138(6) 0.116(5) 0.164(5) 0.005(4) 0.031(4) -0.032(4)
C28B 0.141(13) 0.093(11) 0.116(11) -0.059(9) 0.032(10) -0.012(10)
C29B 0.175(15) 0.135(14) 0.144(15) 0.021(13) -0.017(14) -0.011(14)
S2 0.168(6) 0.145(5) 0.108(4) 0.036(4) 0.064(4) 0.045(4)
C30 0.160(13) 0.228(15) 0.158(14) 0.022(13) 0.092(11) -0.018(13)
C31 0.226(16) 0.214(16) 0.116(12) -0.013(13) 0.028(13) 0.046(15)
S2B 0.173(6) 0.127(4) 0.116(5) 0.032(4) 0.077(4) -0.012(4)
C30B 0.202(15) 0.201(14) 0.088(10) 0.010(11) 0.084(10) -0.011(14)
C31B 0.158(12) 0.185(13) 0.197(13) 0.016(12) 0.077(11) -0.023(12)

loop_
_atom_type_symbol
_atom_type_description
_atom_type_scat_dispersion_real
_atom_type_scat_dispersion_imag
_atom_type_scat_source
C C 0.0033 0.0016 'International Tables Vol C Tables 4.2.6.8 and 6.1.1.4'
H H 0.0000 0.0000 'International Tables Vol C Tables 4.2.6.8 and 6.1.1.4'
N N 0.0061 0.0033 'International Tables Vol C Tables 4.2.6.8 and 6.1.1.4'
O O 0.0106 0.0060 'International Tables Vol C Tables 4.2.6.8 and 6.1.1.4'
Gd Gd -0.1653 3.9035 'International Tables Vol C Tables 4.2.6.8 and 6.1.1.4'
S S 0.1246 0.1234 'International Tables Vol C Tables 4.2.6.8 and 6.1.1.4'

loop_
_geom_angle_atom_site_label_1
_geom_angle_atom_site_label_2
_geom_angle_atom_site_label_3
_geom_angle
_geom_angle_site_symmetry_1
_geom_angle_site_symmetry_3
O5 Gd1 O3 75.09(11) 5_655 2_645
O5 Gd1 O4 77.51(11) 5_655 6_565
O3 Gd1 O4 128.60(10) 2_645 6_565
O5 Gd1 O6 123.22(10) 5_655 .
O3 Gd1 O6 78.80(12) 2_645 .
O4 Gd1 O6 81.18(11) 6_565 .
O5 Gd1 O8 79.24(13) 5_655 .
O3 Gd1 O8 136.46(13) 2_645 .
O4 Gd1 O8 77.49(13) 6_565 .
O6 Gd1 O8 144.49(13) . .
O5 Gd1 O7 145.06(12) 5_655 .
O3 Gd1 O7 139.85(12) 2_645 .
O4 Gd1 O7 76.62(12) 6_565 .
O6 Gd1 O7 75.10(12) . .
O8 Gd1 O7 72.54(13) . .
O5 Gd1 O1 135.57(11) 5_655 3_545
O3 Gd1 O1 74.01(11) 2_645 3_545
O4 Gd1 O1 146.80(11) 6_565 3_545
O6 Gd1 O1 80.51(11) . 3_545
O8 Gd1 O1 102.74(14) . 3_545
O7 Gd1 O1 72.02(13) . 3_545
O5 Gd1 O2 89.17(12) 5_655 3_545
O3 Gd1 O2 74.12(13) 2_645 3_545
O4 Gd1 O2 147.53(12) 6_565 3_545
O6 Gd1 O2 129.93(11) . 3_545
O8 Gd1 O2 70.93(14) . 3_545
O7 Gd1 O2 100.39(14) . 3_545
O1 Gd1 O2 51.98(11) 3_545 3_545
O5 Gd1 C1 113.07(13) 5_655 3_545
O3 Gd1 C1 72.33(13) 2_645 3_545
O4 Gd1 C1 159.07(13) 6_565 3_545
O6 Gd1 C1 105.29(12) . 3_545
O8 Gd1 C1 86.61(15) . 3_545
O7 Gd1 C1 85.74(14) . 3_545
O1 Gd1 C1 25.86(12) 3_545 3_545
O2 Gd1 C1 26.13(12) 3_545 3_545
O5 Gd1 C27 100.60(11) 5_655 .
O3 Gd1 C27 71.55(11) 2_645 .
O4 Gd1 C27 71.91(11) 6_565 .
O6 Gd1 C27 22.69(10) . .
O8 Gd1 C27 148.58(13) . .
O7 Gd1 C27 93.26(12) . .
O1 Gd1 C27 98.99(11) 3_545 .
O2 Gd1 C27 140.28(12) 3_545 .
C1 Gd1 C27 120.94(12) 3_545 .
C1 O1 Gd1 94.1(3) . 3_455
C1 O2 Gd1 92.5(3) . 3_455
C20 O3 Gd1 142.3(3) . 2_665
C20 O4 Gd1 135.9(3) . 6_566
C27 O5 Gd1 175.8(3) . 5_655
C27 O6 Gd1 110.0(3) . .
O1 C1 O2 121.4(4) . .
O1 C1 C2 119.5(4) . .
O2 C1 C2 119.1(4) . .
O1 C1 Gd1 60.0(2) . 3_455
O2 C1 Gd1 61.4(2) . 3_455
C2 C1 Gd1 179.5(3) . 3_455
C3 C2 C7 120.0 . .
C3 C2 C1 118.2(3) . .
C7 C2 C1 121.6(3) . .
C2 C3 C4 120.0 . .
C2 C3 H3A 120.0 . .
C4 C3 H3A 120.0 . .
C3 C4 C5 120.0 . .
C3 C4 H4A 120.0 . .
C5 C4 H4A 120.0 . .
C6 C5 C4 120.0 . .
C6 C5 C8 120.6(3) . .
C4 C5 C8 119.2(3) . .
C5 C6 C7 120.0 . .
C5 C6 H6A 120.0 . .
C7 C6 H6A 120.0 . .
C6 C7 C2 120.0 . .
C6 C7 H7A 120.0 . .
C2 C7 H7A 120.0 . .
C13 C8 C9 118.6(4) . .
C13 C8 C5 120.5(4) . .
C9 C8 C5 120.9(4) . .
C10 C9 C8 121.6(4) . .
C10 C9 H9A 119.2 . .
C8 C9 H9A 119.2 . .
C9 C10 C11 118.4(4) . .
C9 C10 C14 121.3(4) . .
C11 C10 C14 120.3(4) . .
C10 C11 C12 121.4(4) . .
C10 C11 H11A 119.3 . .
C12 C11 H11A 119.3 . .
C13 C12 C11 118.3(4) . .
C13 C12 C21 120.9(4) . .
C11 C12 C21 120.8(4) . .
C8 C13 C12 121.6(4) . .
C8 C13 H13A 119.2 . .
C12 C13 H13A 119.2 . .
C15 C14 C19 117.0(4) . .
C15 C14 C10 121.2(4) . .
C19 C14 C10 121.8(4) . .
C14 C15 C16 121.9(4) . .
C14 C15 H15A 119.0 . .
C16 C15 H15A 119.0 . .
C17 C16 C15 120.4(4) . .
C17 C16 H16A 119.8 . .
C15 C16 H16A 119.8 . .
C18 C17 C16 118.5(4) . .
C18 C17 C20 121.3(4) . .
C16 C17 C20 120.2(4) . .
C17 C18 C19 120.7(4) . .
C17 C18 H18A 119.6 . .
C19 C18 H18A 119.6 . .
C14 C19 C18 121.5(4) . .
C14 C19 H19A 119.2 . .
C18 C19 H19A 119.2 . .
O3 C20 O4 126.6(4) . .
O3 C20 C17 116.6(4) . .
O4 C20 C17 116.8(4) . .
C26 C21 C22 118.3(4) . .
C26 C21 C12 120.6(4) . .
C22 C21 C12 121.1(4) . .
C23 C22 C21 120.5(4) . .
C23 C22 H22A 119.7 . .
C21 C22 H22A 119.7 . .
C24 C23 C22 120.9(4) . .
C24 C23 H23A 119.6 . .
C22 C23 H23A 119.6 . .
C25 C24 C23 118.8(4) . .
C25 C24 C27 121.4(4) . .
C23 C24 C27 119.8(4) . .
C24 C25 C26 120.8(4) . .
C24 C25 H25A 119.6 . .
C26 C25 H25A 119.6 . .
C25 C26 C21 120.7(4) . .
C25 C26 H26A 119.6 . .
C21 C26 H26A 119.6 . .
O6 C27 O5 122.4(4) . .
O6 C27 C24 118.8(4) . .
O5 C27 C24 118.8(4) . .
O6 C27 Gd1 47.33(19) . .
O5 C27 Gd1 75.2(2) . .
C24 C27 Gd1 165.5(3) . .
S1B O7 S1 58.4(4) . .
S1B O7 Gd1 134.6(4) . .
S1 O7 Gd1 131.0(3) . .
S2 O8 S2B 30.6(4) . .
S2 O8 Gd1 138.4(4) . .
S2B O8 Gd1 133.0(4) . .
O7 S1 C28 107.5(7) . .
O7 S1 C29 104.7(6) . .
C28 S1 C29 101.9(6) . .
S1 C28 H28A 109.5 . .
S1 C28 H28B 109.5 . .
H28A C28 H28B 109.5 . .
S1 C28 H28C 109.5 . .
H28A C28 H28C 109.5 . .
H28B C28 H28C 109.5 . .
C29 C29 S1 154.3(18) 5_665 .
C29 C29 H29A 109.5 5_665 .
S1 C29 H29A 45.9 . .
C29 C29 H29B 109.5 5_665 .
S1 C29 H29B 89.2 . .
H29A C29 H29B 109.5 . .
C29 C29 H29C 109.5 5_665 .
S1 C29 H29C 78.9 . .
H29A C29 H29C 109.5 . .
H29B C29 H29C 109.5 . .
O7 S1B C29B 94.0(11) . .
O7 S1B C28B 109.1(8) . .
C29B S1B C28B 102.3(7) . .
S1B C28B H28D 109.5 . .
S1B C28B H28E 109.5 . .
H28D C28B H28E 109.5 . .
S1B C28B H28F 109.5 . .
H28D C28B H28F 109.5 . .
H28E C28B H28F 109.5 . .
S1B C29B H29D 109.5 . .
S1B C29B H29E 109.5 . .
H29D C29B H29E 109.5 . .
S1B C29B H29F 109.5 . .
H29D C29B H29F 109.5 . .
H29E C29B H29F 109.5 . .
O8 S2 C31 111.2(11) . .
O8 S2 C30 99.6(9) . .
C31 S2 C30 101.2(9) . .
S2 C30 H30A 109.5 . .
S2 C30 H30B 109.5 . .
H30A C30 H30B 109.5 . .
S2 C30 H30C 109.5 . .
H30A C30 H30C 109.5 . .
H30B C30 H30C 109.5 . .
S2 C31 H31A 109.5 . .
S2 C31 H31B 109.5 . .
H31A C31 H31B 109.5 . .
S2 C31 H31C 109.5 . .
H31A C31 H31C 109.5 . .
H31B C31 H31C 109.5 . .
O8 S2B C31B 109.7(9) . .
O8 S2B C30B 102.0(8) . .
C31B S2B C30B 102.9(7) . .
S2B C30B H30D 109.5 . .
S2B C30B H30E 109.5 . .
H30D C30B H30E 109.5 . .
S2B C30B H30F 109.5 . .
H30D C30B H30F 109.5 . .
H30E C30B H30F 109.5 . .
S2B C31B H31D 109.5 . .
S2B C31B H31E 109.5 . .
H31D C31B H31E 109.5 . .
S2B C31B H31F 109.5 . .
H31D C31B H31F 109.5 . .
H31E C31B H31F 109.5 . .

loop_
_geom_bond_atom_site_label_1
_geom_bond_atom_site_label_2
_geom_bond_distance
_geom_bond_site_symmetry_2
Gd1 O5 2.328(3) 5_655
Gd1 O3 2.354(3) 2_645
Gd1 O4 2.372(3) 6_565
Gd1 O6 2.385(3) .
Gd1 O8 2.403(3) .
Gd1 O7 2.425(3) .
Gd1 O1 2.472(3) 3_545
Gd1 O2 2.501(3) 3_545
Gd1 C1 2.847(4) 3_545
Gd1 C27 3.048(4) .
O1 C1 1.245(6) .
O1 Gd1 2.472(3) 3_455
O2 C1 1.255(6) .
O2 Gd1 2.501(3) 3_455
O3 C20 1.248(5) .
O3 Gd1 2.354(3) 2_665
O4 C20 1.263(5) .
O4 Gd1 2.372(3) 6_566
O5 C27 1.258(5) .
O5 Gd1 2.328(3) 5_655
O6 C27 1.251(5) .
C1 C2 1.516(5) .
C1 Gd1 2.847(4) 3_455
C2 C3 1.3900 .
C2 C7 1.3900 .
C3 C4 1.3900 .
C3 H3A 0.9300 .
C4 C5 1.3900 .
C4 H4A 0.9300 .
C5 C6 1.3900 .
C5 C8 1.504(4) .
C6 C7 1.3900 .
C6 H6A 0.9300 .
C7 H7A 0.9300 .
C8 C13 1.384(6) .
C8 C9 1.395(6) .
C9 C10 1.387(6) .
C9 H9A 0.9300 .
C10 C11 1.395(6) .
C10 C14 1.492(5) .
C11 C12 1.397(5) .
C11 H11A 0.9300 .
C12 C13 1.392(6) .
C12 C21 1.485(6) .
C13 H13A 0.9300 .
C14 C15 1.379(6) .
C14 C19 1.379(6) .
C15 C16 1.383(6) .
C15 H15A 0.9300 .
C16 C17 1.379(6) .
C16 H16A 0.9300 .
C17 C18 1.369(6) .
C17 C20 1.504(5) .
C18 C19 1.388(6) .
C18 H18A 0.9300 .
C19 H19A 0.9300 .
C21 C26 1.387(6) .
C21 C22 1.391(6) .
C22 C23 1.384(6) .
C22 H22A 0.9300 .
C23 C24 1.380(6) .
C23 H23A 0.9300 .
C24 C25 1.378(6) .
C24 C27 1.498(5) .
C25 C26 1.386(6) .
C25 H25A 0.9300 .
C26 H26A 0.9300 .
O7 S1B 1.476(6) .
O7 S1 1.519(4) .
O8 S2 1.473(6) .
O8 S2B 1.484(6) .
S1 C28 1.779(9) .
S1 C29 1.800(8) .
C28 H28A 0.9600 .
C28 H28B 0.9600 .
C28 H28C 0.9600 .
C29 C29 1.194(18) 5_665
C29 H29A 0.9600 .
C29 H29B 0.9600 .
C29 H29C 0.9600 .
S1B C29B 1.781(10) .
S1B C28B 1.782(10) .
C28B H28D 0.9600 .
C28B H28E 0.9600 .
C28B H28F 0.9600 .
C29B H29D 0.9600 .
C29B H29E 0.9600 .
C29B H29F 0.9600 .
S2 C31 1.68(2) .
S2 C30 1.908(19) .
C30 H30A 0.9600 .
C30 H30B 0.9600 .
C30 H30C 0.9600 .
C31 H31A 0.9600 .
C31 H31B 0.9600 .
C31 H31C 0.9600 .
S2B C31B 1.775(10) .
S2B C30B 1.783(10) .
C30B H30D 0.9600 .
C30B H30E 0.9600 .
C30B H30F 0.9600 .
C31B H31D 0.9600 .
C31B H31E 0.9600 .
C31B H31F 0.9600 .
